data_2015892
loop_
_publ_author_name
'Yi-Cheng Shen'
'Zhao-Ji Li'
'Ye-Yan Qin'
'Yuan-Gen Yao'

_publ_section_title
Poly[\m~2~-<i>trans</i>-1,2-di-4-pyridylethylene-\k^2^<i>N</i>:<i>N</i>'-\m~2~-sulfato-\k^2^<i>O</i>:<i>O</i>'-zinc(II)]
_journal_coeditor_code GA3040
_journal_issue 4
_journal_name_full 'Acta Crystallographica Section C'
_journal_page_first m135
_journal_page_last m136
_journal_paper_doi 10.1107/S0108270107007123
_journal_volume 63
_journal_year 2007
_chemical_formula_iupac '[Zn (S1 O4) (C12 H10 N2)]'
_chemical_formula_moiety 'C12 H10 N2 O4 S Zn'
_chemical_formula_sum 'C12 H10 N2 O4 S Zn'
_chemical_formula_weight 343.68
_chemical_name_systematic
;
Poly[\m~2~-trans-1,2-di-4-pyridylethylene-\k^2^N:N'-\m~2~-sulfato-
\k^2^O:O'-zinc(II)]
;
_space_group_IT_number 15
_symmetry_cell_setting monoclinic
_symmetry_space_group_name_Hall '-C 2yc'
_symmetry_space_group_name_H-M 'C 1 2/c 1'
_atom_sites_solution_hydrogens geom
_atom_sites_solution_primary direct
_atom_sites_solution_secondary difmap
_audit_creation_method SHELXL97
_cell_angle_alpha 90.00
_cell_angle_beta 92.388(2)
_cell_angle_gamma 90.00
_cell_formula_units_Z 4
_cell_length_a 4.9322(2)
_cell_length_b 15.3739(5)
_cell_length_c 16.4044(5)
_cell_measurement_reflns_used 245
_cell_measurement_temperature 273(2)
_cell_measurement_theta_max 28.37
_cell_measurement_theta_min 2.49
_cell_volume 1242.82(7)
_computing_cell_refinement 'SMART and SAINT (Siemens, 1994)'
_computing_data_collection 'SMART (Siemens, 1996)'
_computing_data_reduction 'XPREP in SHELXTL (Siemens, 1994)'
_computing_molecular_graphics SHELXTL
_computing_publication_material SHELXTL
_computing_structure_refinement SHELXTL
_computing_structure_solution SHELXTL
_diffrn_ambient_temperature 273(2)
_diffrn_measured_fraction_theta_full 0.992
_diffrn_measured_fraction_theta_max 0.992
_diffrn_measurement_device_type 'Bruker SMART CCD area-detector'
_diffrn_measurement_method '\f and \w'
_diffrn_radiation_monochromator graphite
_diffrn_radiation_source 'fine-focus sealed tube'
_diffrn_radiation_type MoK\a
_diffrn_radiation_wavelength 0.71073
_diffrn_reflns_av_R_equivalents 0.0578
_diffrn_reflns_av_sigmaI/netI 0.0653
_diffrn_reflns_limit_h_max 6
_diffrn_reflns_limit_h_min -6
_diffrn_reflns_limit_k_max 19
_diffrn_reflns_limit_k_min -20
_diffrn_reflns_limit_l_max 21
_diffrn_reflns_limit_l_min -20
_diffrn_reflns_number 5508
_diffrn_reflns_theta_full 28.37
_diffrn_reflns_theta_max 28.37
_diffrn_reflns_theta_min 2.49
_exptl_absorpt_coefficient_mu 2.158
_exptl_absorpt_correction_T_max 0.8000
_exptl_absorpt_correction_T_min 0.6000
_exptl_absorpt_correction_type empirical
_exptl_absorpt_process_details '(SADABS; Sheldrick, 1996)'
_exptl_crystal_colour colourless
_exptl_crystal_density_diffrn 1.837
_exptl_crystal_density_method 'not measured'
_exptl_crystal_description prism
_exptl_crystal_F_000 696
_exptl_crystal_size_max 0.24
_exptl_crystal_size_mid 0.14
_exptl_crystal_size_min 0.10
_refine_diff_density_max 0.472
_refine_diff_density_min -0.356
_refine_ls_extinction_method none
_refine_ls_goodness_of_fit_ref 0.907
_refine_ls_hydrogen_treatment constr
_refine_ls_matrix_type full
_refine_ls_number_parameters 92
_refine_ls_number_reflns 1553
_refine_ls_number_restraints 0
_refine_ls_restrained_S_all 0.907
_refine_ls_R_factor_gt 0.0370
_refine_ls_shift/su_max 0.000
_refine_ls_shift/su_mean 0.000
_refine_ls_structure_factor_coef Fsqd
_refine_ls_weighting_details 'calc w = 1/[\s^2^(Fo^2^)+(0.0356P)^2^] where P=(Fo^2^+2Fc^2^)/3'
_refine_ls_weighting_scheme calc
_refine_ls_wR_factor_gt 0.0711
_refine_ls_wR_factor_ref 0.0766
_reflns_number_gt 1106
_reflns_number_total 1553
_reflns_threshold_expression I>2\s(I)
_cod_data_source_file ga3040.cif
_cod_data_source_block I
_cod_depositor_comments
;
The following automatic conversions were performed:
'_symmetry_cell_setting' value 'Monoclinic' changed to 'monoclinic'
according to '/home/saulius/struct/CIF-dictionaries/cif_core.dic'
dictionary named 'cif_core.dic' version 2.4.1 from 2010-06-29.

Automatic conversion script
Id: cif_fix_enum 1527 2010-12-29 10:47:43Z saulius 

The following automatic conversions were performed:

'_symmetry_cell_setting' value 'Monoclinic' changed to 'monoclinic'
according to /home/saulius/struct/CIF-dictionaries/cif_core.dic
dictionary named 'cif_core.dic' version 2.4.1 from 2010-06-29.

Automatic conversion script
Id: cif_fix_values 1715 2011-07-08 13:25:40Z adriana 
;
_cod_original_sg_symbol_H-M 'C 2/c'
_cod_database_code 2015892
_cod_database_fobs_code 2015892

loop_
_symmetry_equiv_pos_as_xyz
'x, y, z'
'-x, y, -z+1/2'
'x+1/2, y+1/2, z'
'-x+1/2, y+1/2, -z+1/2'
'-x, -y, -z'
'x, -y, z-1/2'
'-x+1/2, -y+1/2, -z'
'x+1/2, -y+1/2, z-1/2'

loop_
_atom_site_type_symbol
_atom_site_label
_atom_site_fract_x
_atom_site_fract_y
_atom_site_fract_z
_atom_site_U_iso_or_equiv
_atom_site_adp_type
_atom_site_calc_flag
_atom_site_refinement_flags
_atom_site_occupancy
Zn Zn1 0.0000 0.47584(3) 0.2500 0.02768(16) Uani d S 1
S S1 0.5000 0.58719(6) 0.2500 0.0293(2) Uani d S 1
O O1 0.3344(5) 0.63734(17) 0.19397(15) 0.0830(9) Uani d . 1
O O2 0.3223(4) 0.53005(12) 0.29867(11) 0.0370(5) Uani d . 1
N N1 0.1408(4) 0.40110(14) 0.15856(13) 0.0280(5) Uani d . 1
C C1 0.1826(6) 0.43609(19) 0.08519(16) 0.0342(7) Uani d . 1
H H1A 0.0992 0.4887 0.0718 0.041 Uiso calc R 1
C C2 0.3436(5) 0.39752(18) 0.02895(16) 0.0325(7) Uani d . 1
H H2A 0.3639 0.4234 -0.0217 0.039 Uiso calc R 1
C C3 0.4758(5) 0.31988(18) 0.04780(15) 0.0288(6) Uani d . 1
C C4 0.4204(5) 0.28182(18) 0.12255(17) 0.0340(7) Uani d . 1
H H4A 0.4964 0.2283 0.1367 0.041 Uiso calc R 1
C C5 0.2554(5) 0.32294(18) 0.17474(17) 0.0323(6) Uani d . 1
H H5A 0.2199 0.2959 0.2239 0.039 Uiso calc R 1
C C6 0.6660(5) 0.28255(17) -0.00892(16) 0.0315(6) Uani d . 1
H H6A 0.6690 0.3062 -0.0610 0.038 Uiso calc R 1

loop_
_atom_site_aniso_label
_atom_site_aniso_U_11
_atom_site_aniso_U_22
_atom_site_aniso_U_33
_atom_site_aniso_U_12
_atom_site_aniso_U_13
_atom_site_aniso_U_23
Zn1 0.0252(2) 0.0308(3) 0.0279(3) 0.000 0.01017(17) 0.000
S1 0.0284(5) 0.0279(5) 0.0321(6) 0.000 0.0092(4) 0.000
O1 0.0824(19) 0.100(2) 0.0697(17) 0.0595(17) 0.0373(14) 0.0470(16)
O2 0.0330(10) 0.0452(12) 0.0333(11) -0.0119(9) 0.0083(9) 0.0037(10)
N1 0.0268(11) 0.0305(13) 0.0272(12) 0.0025(10) 0.0073(9) -0.0023(10)
C1 0.0408(16) 0.0297(16) 0.0326(16) 0.0069(13) 0.0065(13) 0.0034(14)
C2 0.0411(16) 0.0333(16) 0.0237(15) 0.0059(13) 0.0098(12) 0.0023(13)
C3 0.0279(13) 0.0321(15) 0.0269(14) 0.0013(12) 0.0070(11) -0.0040(13)
C4 0.0361(14) 0.0326(16) 0.0342(15) 0.0104(13) 0.0122(12) 0.0035(14)
C5 0.0351(15) 0.0341(16) 0.0283(15) 0.0041(13) 0.0089(12) 0.0043(13)
C6 0.0320(14) 0.0370(17) 0.0263(13) 0.0016(12) 0.0098(11) -0.0015(13)

loop_
_atom_type_symbol
_atom_type_description
_atom_type_scat_dispersion_real
_atom_type_scat_dispersion_imag
_atom_type_scat_source
C C 0.0033 0.0016 'International Tables Vol C Tables 4.2.6.8 and 6.1.1.4'
H H 0.0000 0.0000 'International Tables Vol C Tables 4.2.6.8 and 6.1.1.4'
N N 0.0061 0.0033 'International Tables Vol C Tables 4.2.6.8 and 6.1.1.4'
O O 0.0106 0.0060 'International Tables Vol C Tables 4.2.6.8 and 6.1.1.4'
S S 0.1246 0.1234 'International Tables Vol C Tables 4.2.6.8 and 6.1.1.4'
Zn Zn 0.2839 1.4301 'International Tables Vol C Tables 4.2.6.8 and 6.1.1.4'

loop_
_geom_angle_atom_site_label_1
_geom_angle_atom_site_label_2
_geom_angle_atom_site_label_3
_geom_angle_site_symmetry_1
_geom_angle_site_symmetry_3
_geom_angle
_geom_angle_publ_flag
O2 Zn1 O2 . 2 129.04(12) yes
O2 Zn1 N1 . . 104.32(8) yes
O2 Zn1 N1 2 . 103.81(8) yes
O2 Zn1 N1 . 2 103.81(8) yes
O2 Zn1 N1 2 2 104.32(8) yes
N1 Zn1 N1 . 2 111.23(12) yes
O1 S1 O1 2_655 . 114.7(3) ?
O1 S1 O2 2_655 . 107.78(12) ?
O1 S1 O2 . . 109.17(13) ?
O1 S1 O2 2_655 2_655 109.17(13) ?
O1 S1 O2 . 2_655 107.78(12) ?
O2 S1 O2 . 2_655 108.04(16) ?
S1 O2 Zn1 . . 121.46(11) ?
C1 N1 C5 . . 117.0(2) ?
C1 N1 Zn1 . . 120.32(18) ?
C5 N1 Zn1 . . 120.72(18) ?
N1 C1 C2 . . 122.9(3) ?
N1 C1 H1A . . 118.6 ?
C2 C1 H1A . . 118.6 ?
C1 C2 C3 . . 120.0(3) ?
C1 C2 H2A . . 120.0 ?
C3 C2 H2A . . 120.0 ?
C2 C3 C4 . . 116.7(2) ?
C2 C3 C6 . . 120.2(2) ?
C4 C3 C6 . . 123.2(2) ?
C5 C4 C3 . . 120.1(3) ?
C5 C4 H4A . . 119.9 ?
C3 C4 H4A . . 119.9 ?
N1 C5 C4 . . 123.1(3) ?
N1 C5 H5A . . 118.4 ?
C4 C5 H5A . . 118.4 ?
C6 C6 C3 7_655 . 124.5(3) ?
C6 C6 H6A 7_655 . 117.7 ?
C3 C6 H6A . . 117.7 ?

loop_
_geom_bond_atom_site_label_1
_geom_bond_atom_site_label_2
_geom_bond_site_symmetry_2
_geom_bond_distance
_geom_bond_publ_flag
Zn1 O2 . 1.9374(18) yes
Zn1 O2 2 1.9374(18) yes
Zn1 N1 . 2.035(2) yes
Zn1 N1 2 2.035(2) yes
S1 O1 2_655 1.430(2) ?
S1 O1 . 1.430(2) ?
S1 O2 . 1.4952(18) ?
S1 O2 2_655 1.4952(18) ?
N1 C1 . 1.342(3) ?
N1 C5 . 1.349(3) ?
C1 C2 . 1.376(4) ?
C1 H1A . 0.9300 ?
C2 C3 . 1.389(4) ?
C2 H2A . 0.9300 ?
C3 C4 . 1.396(4) ?
C3 C6 . 1.466(3) ?
C4 C5 . 1.361(4) ?
C4 H4A . 0.9300 ?
C5 H5A . 0.9300 ?
C6 C6 7_655 1.324(5) ?
C6 H6A . 0.9300 ?

loop_
_geom_hbond_atom_site_label_D
_geom_hbond_atom_site_label_H
_geom_hbond_atom_site_label_A
_geom_hbond_site_symmetry_A
_geom_hbond_distance_DH
_geom_hbond_distance_HA
_geom_hbond_distance_DA
_geom_hbond_angle_DHA
C6 H6A O1 5_665 0.93 2.35 3.276(4) 178.1
C4 H4A O1 3_545 0.93 2.34 3.206(4) 154.3
